data_4100440
_journal_name_full 'Journal of the American Chemical Society'
_journal_paper_doi 10.1021/ja054503m
_journal_year 2005
_chemical_formula_sum 'C15.5 H19 Cl O5'
_chemical_formula_weight 320.76
_space_group_IT_number 4
_symmetry_cell_setting monoclinic
_symmetry_space_group_name_Hall 'P 2yb'
_symmetry_space_group_name_H-M 'P 1 21 1'
_cell_angle_alpha 90.00
_cell_angle_beta 94.742(4)
_cell_angle_gamma 90.00
_cell_formula_units_Z 4
_cell_length_a 11.743(2)
_cell_length_b 8.1468(15)
_cell_length_c 16.040(3)
_cell_measurement_temperature 193(2)
_cell_volume 1529.3(5)
_diffrn_ambient_temperature 193(2)
_exptl_crystal_density_diffrn 1.393
_cod_depositor_comments
;
The following automatic conversions were performed:
'_symmetry_cell_setting' value 'Monoclinic' changed to 'monoclinic'
according to '/home/saulius/struct/CIF-dictionaries/cif_core.dic'
dictionary named 'cif_core.dic' version 2.4.1 from 2010-06-29.

Automatic conversion script
Id: cif_fix_enum 1527 2010-12-29 10:47:43Z saulius 
;
_cod_original_sg_symbol_H-M 'P 21'
_cod_original_formula_sum 'C15.50 H19 Cl O5'
_cod_database_code 4100440

loop_
_symmetry_equiv_pos_as_xyz
'x, y, z'
'-x, y+1/2, -z'

loop_
_atom_site_label
_atom_site_type_symbol
_atom_site_fract_x
_atom_site_fract_y
_atom_site_fract_z
_atom_site_U_iso_or_equiv
_atom_site_adp_type
_atom_site_occupancy
_atom_site_symmetry_multiplicity
_atom_site_calc_flag
_atom_site_refinement_flags
_atom_site_disorder_assembly
_atom_site_disorder_group
O1 O -0.1958(2) 0.2801(4) 0.24589(18) 0.0502(8) Uani 1 1 d . . .
O2 O 0.0251(2) 0.4467(4) 0.02551(16) 0.0507(8) Uani 1 1 d . . .
O3 O -0.0650(2) 0.4832(3) 0.27170(16) 0.0365(6) Uani 1 1 d . . .
O4 O 0.3754(2) 0.6360(4) 0.39252(18) 0.0491(8) Uani 1 1 d . . .
H4 H 0.3762 0.6642 0.4429 0.074 Uiso 1 1 calc R . .
O5 O 0.2040(2) 0.6693(4) 0.49265(16) 0.0442(7) Uani 1 1 d . . .
C1 C -0.2740(4) 0.3040(9) 0.1734(3) 0.0725(17) Uani 1 1 d U . .
H1A H -0.3414 0.3677 0.1880 0.087 Uiso 1 1 calc R . .
H1B H -0.3004 0.1972 0.1496 0.087 Uiso 1 1 calc R . .
C2 C -0.2086(3) 0.3973(7) 0.1120(3) 0.0537(12) Uani 1 1 d U . .
H2A H -0.2188 0.5172 0.1181 0.064 Uiso 1 1 calc R . .
H2B H -0.2330 0.3651 0.0537 0.064 Uiso 1 1 calc R . .
C3 C -0.0864(3) 0.3474(6) 0.1355(3) 0.0420(10) Uani 1 1 d U . .
H3 H -0.0725 0.2374 0.1107 0.050 Uiso 1 1 calc R . .
C4 C -0.0859(3) 0.3297(5) 0.2300(3) 0.0380(9) Uani 1 1 d U . .
H4B H -0.0282 0.2462 0.2512 0.046 Uiso 1 1 calc R . .
C5 C 0.0065(3) 0.4646(5) 0.1130(2) 0.0368(9) Uani 1 1 d U . .
H5 H -0.0173 0.5799 0.1239 0.044 Uiso 1 1 calc R . .
C6 C 0.1230(3) 0.4313(5) 0.1595(2) 0.0347(9) Uani 1 1 d U . .
H6 H 0.1327 0.3095 0.1636 0.042 Uiso 1 1 calc R . .
C7 C 0.2038(3) 0.4934(6) 0.0980(3) 0.0440(10) Uani 1 1 d U . .
H7A H 0.2804 0.4428 0.1081 0.053 Uiso 1 1 calc R . .
H7B H 0.2114 0.6143 0.1006 0.053 Uiso 1 1 calc R . .
C8 C 0.1442(4) 0.4379(7) 0.0147(2) 0.0481(11) Uani 1 1 d U . .
H8A H 0.1640 0.5112 -0.0311 0.058 Uiso 1 1 calc R . .
H8B H 0.1666 0.3243 0.0015 0.058 Uiso 1 1 calc R . .
C9 C 0.1378(3) 0.5003(5) 0.2483(2) 0.0331(8) Uani 1 1 d U . .
C10 C 0.2463(3) 0.5434(5) 0.2825(2) 0.0356(9) Uani 1 1 d U . .
H10 H 0.3088 0.5345 0.2488 0.043 Uiso 1 1 calc R . .
C11 C 0.2663(3) 0.5979(5) 0.3629(2) 0.0344(9) Uani 1 1 d U . .
C12 C 0.1755(3) 0.6159(5) 0.4130(2) 0.0365(9) Uani 1 1 d U . .
C13 C 0.0662(3) 0.5733(5) 0.3805(2) 0.0354(9) Uani 1 1 d U . .
H13 H 0.0035 0.5841 0.4139 0.042 Uiso 1 1 calc R . .
C14 C 0.0484(3) 0.5151(5) 0.2993(2) 0.0330(9) Uani 1 1 d U . .
C15 C 0.1120(4) 0.7029(8) 0.5420(3) 0.0627(15) Uani 1 1 d . . .
H15D H 0.0605 0.7831 0.5132 0.094 Uiso 1 1 calc R . .
H15E H 0.1419 0.7476 0.5962 0.094 Uiso 1 1 calc R . .
H15F H 0.0700 0.6013 0.5508 0.094 Uiso 1 1 calc R . .
O1A O 0.8263(3) 0.7211(5) 0.4660(2) 0.0625(10) Uani 1 1 d . . .
O2A O 0.4588(2) 0.6192(4) 0.55731(18) 0.0521(9) Uani 1 1 d . . .
O3A O 0.8130(2) 0.5448(4) 0.57443(16) 0.0412(7) Uani 1 1 d . . .
O4A O 0.8323(3) 0.4643(5) 0.91675(17) 0.0551(9) Uani 1 1 d . . .
H4A H 0.8929 0.4157 0.9337 0.083 Uiso 1 1 calc R . .
O5A O 1.0186(2) 0.3956(4) 0.83297(17) 0.0441(7) Uani 1 1 d . . .
C1A C 0.7527(4) 0.6806(10) 0.3939(3) 0.0767(19) Uani 1 1 d U . .
H1A1 H 0.7906 0.6023 0.3580 0.092 Uiso 1 1 calc R . .
H1A2 H 0.7322 0.7805 0.3609 0.092 Uiso 1 1 calc R . .
C2A C 0.6475(4) 0.6043(10) 0.4254(3) 0.0734(18) Uani 1 1 d U . .
H2A1 H 0.6551 0.4835 0.4302 0.088 Uiso 1 1 calc R . .
H2A2 H 0.5782 0.6309 0.3884 0.088 Uiso 1 1 calc R . .
C3A C 0.6443(3) 0.6839(7) 0.5101(3) 0.0471(11) Uani 1 1 d U . .
H3A H 0.6110 0.7966 0.5032 0.057 Uiso 1 1 calc R . .
C4A C 0.7699(3) 0.6971(6) 0.5379(3) 0.0447(10) Uani 1 1 d U . .
H4A1 H 0.7846 0.7903 0.5779 0.054 Uiso 1 1 calc R . .
C5A C 0.5797(3) 0.5882(5) 0.5729(2) 0.0374(9) Uani 1 1 d U . .
H5A H 0.5946 0.4682 0.5664 0.045 Uiso 1 1 calc R . .
C6A C 0.6078(3) 0.6370(5) 0.6634(2) 0.0357(9) Uani 1 1 d U . .
H6A H 0.6119 0.7595 0.6664 0.043 Uiso 1 1 calc R . .
C7A C 0.4986(3) 0.5818(8) 0.7015(3) 0.0562(13) Uani 1 1 d U . .
H7A1 H 0.4998 0.4624 0.7131 0.067 Uiso 1 1 calc R . .
H7A2 H 0.4876 0.6421 0.7538 0.067 Uiso 1 1 calc R . .
C8A C 0.4074(3) 0.6250(7) 0.6333(3) 0.0537(12) Uani 1 1 d U . .
H8A1 H 0.3436 0.5456 0.6326 0.064 Uiso 1 1 calc R . .
H8A2 H 0.3771 0.7363 0.6426 0.064 Uiso 1 1 calc R . .
C9A C 0.7186(3) 0.5680(5) 0.7041(2) 0.0340(8) Uani 1 1 d U . .
C10A C 0.7304(3) 0.5434(5) 0.7905(2) 0.0393(9) Uani 1 1 d U . .
H10A H 0.6677 0.5693 0.8219 0.047 Uiso 1 1 calc R . .
C11A C 0.8286(3) 0.4835(5) 0.8320(2) 0.0381(9) Uani 1 1 d U . .
C12A C 0.9214(3) 0.4485(5) 0.7866(2) 0.0362(9) Uani 1 1 d U . .
C13A C 0.9125(3) 0.4694(5) 0.7011(2) 0.0353(8) Uani 1 1 d U . .
H13A H 0.9749 0.4414 0.6698 0.042 Uiso 1 1 calc R . .
C14A C 0.8118(3) 0.5318(5) 0.6602(2) 0.0331(8) Uani 1 1 d U . .
C15A C 1.1170(3) 0.3676(6) 0.7895(3) 0.0453(10) Uani 1 1 d . . .
H15A H 1.0998 0.2848 0.7460 0.068 Uiso 1 1 calc R . .
H15B H 1.1794 0.3284 0.8289 0.068 Uiso 1 1 calc R . .
H15C H 1.1398 0.4702 0.7637 0.068 Uiso 1 1 calc R . .
C1S C 0.5448(9) 0.259(2) 0.9338(7) 0.107(5) Uani 0.50 1 d PDU A 1
H1SA H 0.5925 0.3542 0.9298 0.128 Uiso 0.50 1 d PR A 1
H1SB H 0.5926 0.1669 0.9495 0.128 Uiso 0.50 1 d PR A 1
C2S C 0.444(2) 0.362(2) 0.9135(8) 0.195(11) Uani 0.50 1 d PDU A 2
H2SA H 0.4388 0.4769 0.9010 0.234 Uiso 0.50 1 d PR A 2
H2SB H 0.5232 0.3335 0.9253 0.234 Uiso 0.50 1 d PR A 2
Cl1S Cl 0.4731(4) 0.1901(7) 0.8396(3) 0.2248(18) Uani 1 1 d D . .
Cl2S Cl 0.4594(5) 0.2572(10) 1.0151(4) 0.293(3) Uani 1 1 d D . .

loop_
_atom_site_aniso_label
_atom_site_aniso_U_11
_atom_site_aniso_U_22
_atom_site_aniso_U_33
_atom_site_aniso_U_23
_atom_site_aniso_U_13
_atom_site_aniso_U_12
O1 0.0381(16) 0.067(2) 0.0440(17) 0.0109(15) -0.0055(13) -0.0130(15)
O2 0.0376(16) 0.090(2) 0.0244(14) -0.0005(15) 0.0007(11) 0.0019(16)
O3 0.0276(13) 0.0469(16) 0.0342(14) -0.0012(12) -0.0023(10) -0.0020(12)
O4 0.0271(14) 0.080(2) 0.0392(16) -0.0041(16) -0.0023(11) -0.0031(15)
O5 0.0355(14) 0.068(2) 0.0275(14) -0.0094(13) -0.0039(11) 0.0008(14)
C1 0.044(3) 0.120(5) 0.052(3) 0.020(3) -0.007(2) -0.016(3)
C2 0.037(2) 0.090(4) 0.033(2) 0.003(2) -0.0021(18) -0.008(2)
C3 0.039(2) 0.052(2) 0.034(2) -0.0047(18) -0.0034(17) -0.0054(19)
C4 0.033(2) 0.042(2) 0.039(2) 0.0003(17) 0.0001(16) -0.0046(18)
C5 0.035(2) 0.046(2) 0.0290(19) -0.0020(18) -0.0028(15) 0.0017(18)
C6 0.0296(19) 0.043(2) 0.031(2) -0.0007(17) 0.0006(15) 0.0093(17)
C7 0.029(2) 0.066(3) 0.037(2) 0.001(2) 0.0044(16) 0.001(2)
C8 0.041(2) 0.074(3) 0.030(2) -0.001(2) 0.0050(17) 0.000(2)
C9 0.0339(19) 0.036(2) 0.0291(19) 0.0031(16) -0.0017(15) 0.0047(17)
C10 0.0268(18) 0.043(2) 0.037(2) 0.0025(17) 0.0018(15) 0.0047(16)
C11 0.0289(19) 0.043(2) 0.031(2) 0.0071(17) 0.0002(15) 0.0004(17)
C12 0.034(2) 0.044(2) 0.031(2) 0.0014(17) -0.0050(15) 0.0016(17)
C13 0.0242(17) 0.047(2) 0.034(2) 0.0024(17) -0.0016(14) 0.0047(16)
C14 0.0247(18) 0.043(2) 0.031(2) 0.0047(16) -0.0022(14) 0.0027(16)
C15 0.043(2) 0.112(4) 0.033(2) -0.020(3) 0.0039(19) 0.008(3)
O1A 0.0445(18) 0.096(3) 0.0484(19) 0.0257(19) 0.0125(14) 0.0037(18)
O2A 0.0251(13) 0.093(3) 0.0368(15) 0.0018(16) -0.0038(11) 0.0051(15)
O3A 0.0357(15) 0.0581(17) 0.0300(14) -0.0001(13) 0.0033(11) 0.0077(13)
O4A 0.0404(17) 0.093(3) 0.0319(15) 0.0063(17) 0.0028(12) 0.0075(17)
O5A 0.0358(15) 0.0599(18) 0.0354(15) 0.0033(13) -0.0041(12) 0.0109(14)
C1A 0.044(3) 0.139(6) 0.047(3) 0.019(3) 0.008(2) 0.023(3)
C2A 0.039(2) 0.146(6) 0.034(2) 0.004(3) -0.0030(19) 0.015(3)
C3A 0.033(2) 0.074(3) 0.035(2) 0.011(2) 0.0054(16) 0.012(2)
C4A 0.037(2) 0.057(3) 0.042(2) 0.010(2) 0.0121(18) 0.003(2)
C5A 0.0272(19) 0.048(2) 0.036(2) -0.0007(18) -0.0045(15) 0.0000(18)
C6A 0.0262(18) 0.051(2) 0.031(2) 0.0007(17) 0.0052(14) 0.0036(17)
C7A 0.030(2) 0.099(4) 0.040(2) 0.015(3) 0.0063(18) 0.010(2)
C8A 0.0255(19) 0.095(4) 0.041(2) 0.010(2) 0.0052(17) 0.002(2)
C9A 0.0303(19) 0.043(2) 0.0280(18) -0.0027(16) -0.0017(15) -0.0013(17)
C10A 0.031(2) 0.054(2) 0.033(2) -0.0078(18) 0.0018(16) -0.0019(18)
C11A 0.037(2) 0.050(2) 0.0269(19) 0.0009(18) -0.0019(16) 0.0000(19)
C12A 0.034(2) 0.037(2) 0.036(2) 0.0010(17) -0.0040(16) -0.0009(17)
C13A 0.0288(19) 0.042(2) 0.035(2) -0.0052(17) 0.0032(15) -0.0005(17)
C14A 0.0287(19) 0.042(2) 0.0277(19) -0.0062(16) -0.0016(15) -0.0032(16)
C15A 0.030(2) 0.049(3) 0.056(3) -0.002(2) -0.0027(18) 0.0056(19)
C1S 0.036(6) 0.132(13) 0.151(13) -0.071(11) -0.003(7) 0.003(7)
C2S 0.19(2) 0.20(2) 0.20(2) 0.123(18) 0.103(17) 0.048(18)
Cl1S 0.232(4) 0.218(4) 0.231(4) 0.047(4) 0.060(3) -0.006(4)
Cl2S 0.237(5) 0.362(9) 0.293(6) -0.098(7) 0.097(4) -0.018(5)

loop_
_geom_bond_atom_site_label_1
_geom_bond_atom_site_label_2
_geom_bond_distance
_geom_bond_site_symmetry_2
_geom_bond_publ_flag
O1 C4 1.395(5) . ?
O1 C1 1.434(5) . ?
O2 C8 1.425(5) . ?
O2 C5 1.445(5) . ?
O3 C14 1.393(4) . ?
O3 C4 1.430(5) . ?
O4 C11 1.365(4) . ?
O4 H4 0.8400 . ?
O5 C12 1.365(5) . ?
O5 C15 1.418(5) . ?
C1 C2 1.505(7) . ?
C1 H1A 0.9900 . ?
C1 H1B 0.9900 . ?
C2 C3 1.509(6) . ?
C2 H2A 0.9900 . ?
C2 H2B 0.9900 . ?
C3 C5 1.516(6) . ?
C3 C4 1.521(5) . ?
C3 H3 1.0000 . ?
C4 H4B 1.0000 . ?
C5 C6 1.528(5) . ?
C5 H5 1.0000 . ?
C6 C7 1.511(5) . ?
C6 C9 1.528(5) . ?
C6 H6 1.0000 . ?
C7 C8 1.525(6) . ?
C7 H7A 0.9900 . ?
C7 H7B 0.9900 . ?
C8 H8A 0.9900 . ?
C8 H8B 0.9900 . ?
C9 C14 1.389(5) . ?
C9 C10 1.390(6) . ?
C10 C11 1.364(5) . ?
C10 H10 0.9500 . ?
C11 C12 1.395(5) . ?
C12 C13 1.389(5) . ?
C13 C14 1.385(5) . ?
C13 H13 0.9500 . ?
C15 H15D 0.9800 . ?
C15 H15E 0.9800 . ?
C15 H15F 0.9800 . ?
O1A C4A 1.391(5) . ?
O1A C1A 1.424(7) . ?
O2A C8A 1.405(5) . ?
O2A C5A 1.444(4) . ?
O3A C14A 1.382(5) . ?
O3A C4A 1.446(5) . ?
O4A C11A 1.365(5) . ?
O4A H4A 0.8400 . ?
O5A C12A 1.379(5) . ?
O5A C15A 1.416(5) . ?
C1A C2A 1.507(8) . ?
C1A H1A1 0.9900 . ?
C1A H1A2 0.9900 . ?
C2A C3A 1.510(7) . ?
C2A H2A1 0.9900 . ?
C2A H2A2 0.9900 . ?
C3A C4A 1.508(6) . ?
C3A C5A 1.524(6) . ?
C3A H3A 1.0000 . ?
C4A H4A1 1.0000 . ?
C5A C6A 1.515(5) . ?
C5A H5A 1.0000 . ?
C6A C9A 1.515(5) . ?
C6A C7A 1.532(5) . ?
C6A H6A 1.0000 . ?
C7A C8A 1.508(6) . ?
C7A H7A1 0.9900 . ?
C7A H7A2 0.9900 . ?
C8A H8A1 0.9900 . ?
C8A H8A2 0.9900 . ?
C9A C14A 1.381(5) . ?
C9A C10A 1.395(5) . ?
C10A C11A 1.373(6) . ?
C10A H10A 0.9500 . ?
C11A C12A 1.390(6) . ?
C12A C13A 1.377(5) . ?
C13A C14A 1.399(5) . ?
C13A H13A 0.9500 . ?
C15A H15A 0.9800 . ?
C15A H15B 0.9800 . ?
C15A H15C 0.9800 . ?
C1S Cl2S 1.710(12) . ?
C1S Cl1S 1.761(10) . ?
C1S H1SA 0.9600 . ?
C1S H1SB 0.9600 . ?
C1S H2SB 0.6651 . ?
C2S Cl2S 1.835(14) . ?
C2S Cl1S 1.883(16) . ?
C2S H2SA 0.9600 . ?
C2S H2SB 0.9600 . ?
Cl2S H2SB 1.7888 . ?
